data_2009538
loop_
_publ_author_name
'Dianez, M.J.'
'Estrada, M.D.'
'Perez-Garrido, S.'
'Lopez-Castro, A.'

_publ_section_title
3-[(2<i>R</i>,3<i>R</i>)-3-(4-Dimethylaminophenyl)-2-phenyl-2,3-epithiopropanoyl]-1-phenyl-(3,5,6-tri-<i>O</i>-acetyl-1,2-dideoxy-\a-<small>D</small>-glucofuranoso)[1,2-<i>d</i>]imidazolidin-2-one
_journal_issue 3
_journal_name_full 'Acta Crystallographica Section C'
_journal_page_first 442
_journal_page_last 444
_journal_paper_doi 10.1107/S0108270193010133
_journal_volume 50
_journal_year 1994
_chemical_formula_moiety 'C36 H37 N3 O9 S1'
_chemical_formula_sum 'C36 H37 N3 O9 S'
_chemical_formula_weight 687.76
_space_group_crystal_system monoclinic
_space_group_IT_number 4
_space_group_name_Hall 'P 2yb'
_space_group_name_H-M_alt 'P 1 21 1'
_atom_type_scat_source IntTabIV
_cell_angle_alpha 90.
_cell_angle_beta 115.340(10)
_cell_angle_gamma 90.
_cell_formula_units_Z 2
_cell_length_a 11.441(4)
_cell_length_b 16.6660(10)
_cell_length_c 10.251(3)
_cell_measurement_reflns_used 25
_cell_measurement_temperature 293
_cell_measurement_theta_max 12.5
_cell_measurement_theta_min 5
_cell_volume 1766.6(8)
_diffrn_measurement_device 'Enraf--Nonius CAD-4'
_diffrn_measurement_method \w-2\q
_diffrn_radiation_type MoK\a
_diffrn_radiation_wavelength 0.71070
_diffrn_reflns_av_R_equivalents 0.08
_diffrn_reflns_limit_h_max 14
_diffrn_reflns_limit_h_min 0
_diffrn_reflns_limit_k_max 20
_diffrn_reflns_limit_k_min 0
_diffrn_reflns_limit_l_max 14
_diffrn_reflns_limit_l_min -14
_diffrn_reflns_number 5067
_diffrn_reflns_theta_max 26
_diffrn_standards_decay_% none
_diffrn_standards_interval_time 60
_diffrn_standards_number 3
_exptl_absorpt_coefficient_mu 0.141
_exptl_absorpt_correction_T_max 1.325
_exptl_absorpt_correction_T_min 0.653
_exptl_absorpt_correction_type empirical
_exptl_crystal_colour colourless
_exptl_crystal_density_diffrn 1.293
_exptl_crystal_F_000 724
_exptl_crystal_size_max 0.48
_exptl_crystal_size_mid 0.32
_exptl_crystal_size_min 0.25
_refine_diff_density_max 0.35
_refine_diff_density_min -0.033
_refine_ls_goodness_of_fit_obs 1.16
_refine_ls_hydrogen_treatment noref
_refine_ls_number_parameters 442
_refine_ls_number_reflns 3259
_refine_ls_R_factor_obs 0.04
_refine_ls_shift/esd_max 0.09
_refine_ls_structure_factor_coef F
_refine_ls_weighting_details 'w = 1/\s^2^(F)'
_refine_ls_weighting_scheme calc
_refine_ls_wR_factor_obs 0.04
_reflns_number_observed 3259
_reflns_number_total 4830
_reflns_observed_criterion I>2\s(I)
_cod_data_source_file hu1040.cif
_cod_data_source_block hu1040_structure_1_of_1
_cod_depositor_comments
;
The following automatic conversions were performed:

'_refine_ls_weighting_scheme' value 'w = 1/\s^2^(F)' was changed to
'calc'. New tag '_refine_ls_weighting_details' was created. The value
of the new tag was set to 'w = 1/\s^2^(F)'.

Automatic conversion script
Id: cif_fix_values 3143 2015-03-26 13:38:13Z robertas 
;
_cod_original_sg_symbol_H-M 'P 21'
_cod_original_formula_sum 'C36 H37 N3 O9 S1'
_cod_database_code 2009538

loop_
_space_group_symop_id
_space_group_symop_operation_xyz
1 x,y,z
2 -x,y+1/2,-z

loop_
_atom_site_label
_atom_site_fract_x
_atom_site_fract_y
_atom_site_fract_z
_atom_site_U_iso_or_equiv
S .34690(10) .4367 .06710(10) .0445(7)
N1 .0731(3) .1899(2) -.1465(3) .0321(13)
C2 .1514(4) .2527(2) -.0720(4) .0331(15)
O2 .2612(3) .2653(2) -.0526(3) .0462(14)
N3 .0775(3) .3005(2) -.0213(3) .0302(12)
O -.0589(3) .1358(2) -.0394(3) .0386(13)
C1' -.0516(3) .1911(2) -.1405(4) .0310(14)
C2' -.0576(3) .2761(2) -.0847(4) .0301(14)
C3' -.1059(3) .2603(2) .0307(4) .0317(14)
C4' -.0453(3) .1791(2) .0881(4) .0325(15)
C5' -.1069(4) .1311(3) .1676(4) .0363(16)
C6' -.0356(4) .0529(3) .2238(5) .0448(19)
O3' -.2443(2) .2521(2) -.0457(3) .0430(13)
C31' -.3181(4) .2968(3) .0010(6) .055(2)
O31' -.2749(4) .3383(3) .1036(5) .080(2)
C32' -.4588(5) .2852(5) -.0952(8) .098(4)
O5' -.0896(3) .1803(2) .2912(3) .0481(14)
C51' -.1941(5) .1939(3) .3150(6) .056(2)
O51' -.2996(4) .1682(3) .2403(4) .080(2)
C52' -.1630(6) .2461(4) .4433(6) .083(3)
O6' -.1093(3) .0084(2) .2832(3) .0474(15)
C61' -.0731(5) -.0689(3) .3163(4) .0466(19)
O61' .0165(4) -.0985(2) .3039(4) .0643(19)
C62' -.1643(6) -.1118(3) .3636(6) .065(3)
C1" .1140(3) .3730(2) .0526(4) .0309(14)
O1" .0313(3) .4193(2) .0478(3) .0430(13)
C2" .2559(3) .3861(2) .1492(4) .0303(14)
C3" .2904(4) .4716(2) .1998(4) .0347(15)
C71 .1092(4) .1273(2) -.2164(4) .0321(15)
C72 .2006(5) .1402(3) -.2699(5) .050(2)
C73 .2333(5) .0780(3) -.3377(6) .058(3)
C74 .1774(5) .0039(3) -.3521(5) .055(2)
C75 .0870(5) -.0085(3) -.2979(5) .050(2)
C76 .0532(4) .0525(3) -.2299(4) .0395(17)
C81 .3155(3) .3193(2) .2559(4) .0314(15)
C82 .4244(4) .2779(3) .2712(5) .0448(18)
C83 .4746(5) .2185(3) .3742(6) .060(2)
C84 .4160(5) .2001(3) .4638(6) .064(3)
C85 .3068(6) .2406(3) .4472(6) .062(3)
C86 .2560(4) .3009(3) .3452(5) .0451(19)
C91 .3826(4) .4871(2) .3527(4) .0339(15)
C92 .3318(4) .5154(3) .4455(4) .0412(17)
C93 .4073(4) .5225(3) .5919(4) .0436(17)
C94 .5378(4) .5002(3) .6529(4) .0421(16)
C95 .5895(4) .4741(3) .5585(5) .0485(18)
C96 .5127(4) .4666(3) .4132(5) .0442(17)
N9 .6132(4) .5036(3) .8007(4) .0657(19)
C911 .7506(5) .4988(6) .8575(6) .107(4)
C912 .5629(5) .5362(4) .8960(5) .082(3)
H21 -.114 .317 -.157 ?
H31 0.085 .302 .109 ?
H41 .046 .188 .164 ?
H86 .177 .332 .337 ?
H72 .244 .194 -.259 ?
H84 .452 .156 .538 ?
H83 .556 .189 .385 ?
H74 .202 -.042 -.401 ?
H76 -.012 .043 -.189 ?
H85 .263 .227 .513 ?
H51 -.199 .117 .102 ?
H611 -.020 .022 .148 ?
H612 .057 .061 .295 ?
H73 .297 .088 -.380 ?
H75 .046 -.063 -.306 ?
H622 -.108 -.134 .464 ?
H623 -.203 -.157 .296 ?
H624 -.240 -.087 .377 ?
H11 -.123 .176 -.239 ?
H82 .467 .290 .205 ?
H95 .685 .461 .597 ?
H92 .238 .531 .405 ?
H96 .553 .446 .349 ?
H93 .368 .544 .656 ?
H322 -.482 .226 -.096 ?
H323 -.478 .299 -.200 ?
H324 -.516 .317 -.067 ?
H910 .782 .543 .813 ?
H909 .773 .446 .823 ?
H908 .808 .501 .964 ?
H913 .483 .504 .882 ?
H914 .535 .593 .864 ?
H915 .615 .539 1.004 ?
H522 -.128 .299 .429 ?
H523 -.094 .219 .531 ?
H524 -.239 .256 .464 ?
H312 .251 .518 .130 ?

loop_
_geom_angle_atom_site_label_1
_geom_angle_atom_site_label_2
_geom_angle_atom_site_label_3
_geom_angle
C2" S C3" 49.00(10)
C1' N1 C71 122.1(3)
C2 N1 C71 125.2(3)
C2 N1 C1' 112.5(3)
N1 C2 N3 106.4(3)
N1 C2 O2 127.5(3)
O2 C2 N3 125.9(3)
C2 N3 C1" 127.0(3)
C2 N3 C2' 111.4(3)
C2' N3 C1" 120.0(3)
C1' O C4' 108.6(2)
N1 C1' O 112.8(3)
O C1' C2' 107.5(2)
N1 C1' C2' 103.1(3)
N3 C2' C1' 102.4(3)
C1' C2' C3' 102.5(3)
N3 C2' C3' 111.6(3)
C2' C3' O3' 105.7(3)
C2' C3' C4' 101.3(3)
C4' C3' O3' 109.8(3)
O C4' C3' 103.9(2)
C3' C4' C5' 116.0(3)
O C4' C5' 109.1(3)
C4' C5' O5' 104.4(3)
C4' C5' C6' 111.1(3)
C6' C5' O5' 107.7(3)
C5' C6' O6' 106.6(3)
C3' O3' C31' 117.4(3)
O3' C31' C32' 110.6(4)
O3' C31' O31' 123.4(5)
O31' C31' C32' 125.9(5)
C5' O5' C51' 117.1(3)
O5' C51' C52' 111.4(5)
O5' C51' O51' 123.8(5)
O51' C51' C52' 124.6(6)
C6' O6' C61' 115.2(4)
O6' C61' C62' 110.7(4)
O6' C61' O61' 123.5(4)
O61' C61' C62' 125.6(4)
N3 C1" C2" 118.0(3)
N3 C1" O1" 119.0(3)
O1" C1" C2" 122.5(3)
S C2" C1" 115.7(2)
C1" C2" C81 113.2(3)
C1" C2" C3" 114.2(3)
S C2" C81 120.8(3)
S C2" C3" 66.4(2)
C3" C2" C81 118.5(3)
S C3" C2" 64.5(2)
C2" C3" C91 119.2(3)
S C3" C91 121.3(3)
N1 C71 C76 119.3(3)
N1 C71 C72 120.9(3)
C72 C71 C76 119.6(4)
C71 C72 C73 119.5(4)
C72 C73 C74 120.9(5)
C73 C74 C75 119.1(4)
C74 C75 C76 120.8(4)
C71 C76 C75 119.8(4)
C2" C81 C86 116.4(3)
C2" C81 C82 124.2(3)
C82 C81 C86 119.3(3)
C81 C82 C83 120.5(4)
C82 C83 C84 120.3(5)
C83 C84 C85 119.0(5)
C84 C85 C86 121.2(5)
C81 C86 C85 119.4(4)
C3" C91 C96 124.6(3)
C3" C91 C92 117.6(3)
C92 C91 C96 117.3(3)
C91 C92 C93 121.5(4)
C92 C93 C94 120.9(4)
C93 C94 N9 121.5(4)
C93 C94 C95 117.3(3)
C95 C94 N9 121.1(4)
C94 C95 C96 120.9(4)
C91 C96 C95 121.8(4)
C94 N9 C912 121.0(4)
C94 N9 C911 120.3(4)
C911 N9 C912 115.9(4)

loop_
_geom_bond_atom_site_label_1
_geom_bond_atom_site_label_2
_geom_bond_distance
S C2" 1.804(4)
S C3" 1.832(5)
N1 C2 1.376(4)
N1 C1' 1.454(5)
N1 C71 1.424(5)
C2 O2 1.203(5)
C2 N3 1.412(5)
N3 C2' 1.455(4)
N3 C1" 1.391(4)
O C1' 1.415(5)
O C4' 1.442(5)
C1' C2' 1.539(5)
C2' C3' 1.528(6)
C3' C4' 1.519(5)
C3' O3' 1.441(4)
C4' C5' 1.513(6)
C5' C6' 1.513(6)
C5' O5' 1.450(5)
C6' O6' 1.439(6)
C31' O31' 1.175(7)
C31' C32' 1.497(6)
C51' O51' 1.198(6)
C51' C52' 1.487(8)
O6' C61' 1.350(5)
C61' O61' 1.192(7)
C61' C62' 1.506(9)
O3' C31' 1.357(7)
O5' C51' 1.338(7)
C1" O1" 1.205(5)
C1" C2" 1.512(4)
C2" C3" 1.510(5)
C2" C81 1.503(5)
C3" C91 1.490(4)
C71 C72 1.389(8)
C71 C76 1.380(6)
C72 C73 1.385(8)
C73 C74 1.369(7)
C74 C75 1.382(9)
C75 C76 1.378(7)
C81 C82 1.374(6)
C81 C86 1.389(7)
C82 C83 1.380(6)
C83 C84 1.384(9)
C84 C85 1.365(8)
C85 C86 1.385(6)
C91 C92 1.392(7)
C91 C96 1.388(5)
C92 C93 1.379(5)
C93 C94 1.399(5)
C94 C95 1.401(7)
C94 N9 1.387(5)
C95 C96 1.373(5)
N9 C911 1.425(6)
N9 C912 1.436(8)

loop_
_geom_contact_atom_site_label_1
_geom_contact_atom_site_label_2
_geom_contact_distance
_geom_contact_publ_flag
C3' O31' 2.687(7) yes
C3' O1" 3.047(5) yes
C5' O3' 2.895(5) yes
C5' O51' 2.684(7) yes
C6' O 2.940(6) yes
C72 O2 2.911(6) yes
C76 O 3.086(6) yes
C82 S 3.254(5) yes
C82 O2 3.040(5) yes
C96 S 3.267(4) yes

loop_
_geom_torsion_atom_site_label_1
_geom_torsion_atom_site_label_2
_geom_torsion_atom_site_label_3
_geom_torsion_atom_site_label_4
_geom_torsion
_geom_torsion_publ_flag
S C3" C91 C92 178.4(4) yes
S C2" C81 C82 -17.8(5) yes
S C2" C1" N3 93.3(4) yes
O C4' C5' O5' -179.1(3) yes
O C4' C5' C6' 65.0(4) yes
O1" C1" C2" C3" -19.2(5) yes
O2 C2 N3 C1" 3.9(6) yes
C71 N1 C2 O2 -0.4(6) yes
C2' C3' O3' C31' -129.2(4) yes
C1" C2" C3" C91 138.0(4) yes
C81 C2" C3" C91 0.4(5) yes
C81 C2" C1" N3 -52.5(5) yes
C1" C2" C3" HC3" -41.9(6) yes
C81 C2" C3" HC3" -179.5(4) yes
